data_7156621
loop_
_publ_author_name
'Khusnutdinova, Elmira F.'
'Kazakova, Oxana B.'
'Lobov, Alexander N.'
'Kukovinets, Olga S.'
'Suponitsky, Kyrill Yu'
'Meyers, Craig B.'
'Prichard, Mark N.'

_publ_section_title
;
 Synthesis of A-ring quinolones, nine-membered oxolactams and spiroindoles
 by oxidative transformations of 2,3-indolotriterpenoids.
;
_journal_issue 3
_journal_name_full 'Organic &amp; biomolecular chemistry'
_journal_page_first 585
_journal_page_last 597
_journal_paper_doi 10.1039/c8ob02624f
_journal_volume 17
_journal_year 2019
_chemical_absolute_configuration syn
_chemical_formula_moiety 'C36 H49 N O3'
_chemical_formula_sum 'C36 H49 N O3'
_chemical_formula_weight 543.76
_space_group_crystal_system orthorhombic
_space_group_IT_number 19
_space_group_name_Hall 'P 2ac 2ab'
_space_group_name_H-M_alt 'P 21 21 21'
_symmetry_space_group_name_Hall 'P 2ac 2ab'
_symmetry_space_group_name_H-M 'P 21 21 21'
_atom_sites_solution_hydrogens mixed
_atom_sites_solution_primary direct
_atom_sites_solution_secondary difmap
_audit_creation_method SHELXL-2014/6
_audit_update_record
;
2018-06-30 deposited with the CCDC.
2018-11-26 downloaded from the CCDC.
;
_cell_angle_alpha 90
_cell_angle_beta 90
_cell_angle_gamma 90
_cell_formula_units_Z 4
_cell_length_a 7.3603(7)
_cell_length_b 16.4621(16)
_cell_length_c 24.344(2)
_cell_measurement_reflns_used 5321
_cell_measurement_temperature 100(2)
_cell_measurement_theta_max 29.10
_cell_measurement_theta_min 2.48
_cell_volume 2949.7(5)
_computing_cell_refinement 'SAINT (Bruker, 2009)'
_computing_data_collection 'APEX (Bruker, 2009)'
_computing_data_reduction 'SAINT (Bruker, 2009)'
_computing_molecular_graphics 'SHELXL-2014/6 (Sheldrick, 2014)'
_computing_publication_material 'SHELXL-2014/6 (Sheldrick, 2014) and PLATON (Spek, 2009)'
_computing_structure_refinement 'SHELXL-2014/6 (Sheldrick, 2014)'
_computing_structure_solution 'SHELXL-2014/6 (Sheldrick, 2014)'
_diffrn_ambient_temperature 100(2)
_diffrn_measured_fraction_theta_full 0.997
_diffrn_measured_fraction_theta_max 0.998
_diffrn_measurement_device_type 'Bruker APEX-II CCD'
_diffrn_measurement_method '\f and \w scans'
_diffrn_radiation_type MoK\a
_diffrn_radiation_wavelength 0.71073
_diffrn_reflns_av_R_equivalents 0.0835
_diffrn_reflns_av_unetI/netI 0.0753
_diffrn_reflns_Laue_measured_fraction_full 0.997
_diffrn_reflns_Laue_measured_fraction_max 0.998
_diffrn_reflns_limit_h_max 10
_diffrn_reflns_limit_h_min -10
_diffrn_reflns_limit_k_max 23
_diffrn_reflns_limit_k_min -23
_diffrn_reflns_limit_l_max 35
_diffrn_reflns_limit_l_min -35
_diffrn_reflns_number 39594
_diffrn_reflns_point_group_measured_fraction_full 0.997
_diffrn_reflns_point_group_measured_fraction_max 0.998
_diffrn_reflns_theta_full 25.242
_diffrn_reflns_theta_max 30.999
_diffrn_reflns_theta_min 1.493
_diffrn_source 'sealed tube'
_exptl_absorpt_coefficient_mu 0.076
_exptl_absorpt_correction_type none
_exptl_crystal_colour 'light yellow'
_exptl_crystal_density_diffrn 1.224
_exptl_crystal_description plate
_exptl_crystal_F_000 1184
_exptl_crystal_size_max 0.19
_exptl_crystal_size_mid 0.08
_exptl_crystal_size_min 0.03
_refine_diff_density_max 0.332
_refine_diff_density_min -0.238
_refine_diff_density_rms 0.051
_refine_ls_abs_structure_details
;
 Flack x determined using 2389 quotients [(I+)-(I-)]/[(I+)+(I-)]
 (Parsons, Flack and Wagner, Acta Cryst. B69 (2013) 249-259).
;
_refine_ls_abs_structure_Flack 0.1(6)
_refine_ls_extinction_method none
_refine_ls_goodness_of_fit_ref 0.996
_refine_ls_hydrogen_treatment constr
_refine_ls_matrix_type full
_refine_ls_number_parameters 368
_refine_ls_number_reflns 9380
_refine_ls_number_restraints 0
_refine_ls_restrained_S_all 0.996
_refine_ls_R_factor_all 0.0806
_refine_ls_R_factor_gt 0.0493
_refine_ls_shift/su_max 0.001
_refine_ls_shift/su_mean 0.000
_refine_ls_structure_factor_coef Fsqd
_refine_ls_weighting_details 'w=1/[\s^2^(Fo^2^)+(0.0485P)^2^] where P=(Fo^2^+2Fc^2^)/3'
_refine_ls_weighting_scheme calc
_refine_ls_wR_factor_gt 0.0955
_refine_ls_wR_factor_ref 0.1074
_reflns_Friedel_coverage 0.786
_reflns_Friedel_fraction_full 0.997
_reflns_Friedel_fraction_max 0.998
_reflns_number_gt 6867
_reflns_number_total 9380
_reflns_threshold_expression 'I > 2\s(I)'
_cod_data_source_file c8ob02624f2.cif
_cod_data_source_block f103
_cod_depositor_comments 'Adding full bibliography for 7156621.cif.'
_cod_original_cell_volume 2949.6(5)
_cod_database_code 7156621
_shelx_space_group_comment
;
The symmetry employed for this shelxl refinement is uniquely defined
by the following loop, which should always be used as a source of
symmetry information in preference to the above space-group names.
They are only intended as comments.
;
_shelxl_version_number 2014/6

loop_
_space_group_symop_operation_xyz
'x, y, z'
'-x+1/2, -y, z+1/2'
'-x, y+1/2, -z+1/2'
'x+1/2, -y+1/2, -z'

loop_
_atom_site_label
_atom_site_type_symbol
_atom_site_fract_x
_atom_site_fract_y
_atom_site_fract_z
_atom_site_U_iso_or_equiv
_atom_site_adp_type
_atom_site_occupancy
_atom_site_site_symmetry_order
_atom_site_calc_flag
_atom_site_refinement_flags_posn
_atom_site_refinement_flags_adp
O1 O 0.8076(3) 0.95448(9) 0.10361(6) 0.0263(4) Uani 1 1 d . .
O2 O 1.1085(3) 0.97135(11) 0.10375(8) 0.0401(5) Uani 1 1 d . .
O3 O 0.3315(2) 1.55183(10) 0.18245(6) 0.0227(4) Uani 1 1 d . .
N1 N 0.3937(2) 1.54444(11) 0.03963(8) 0.0180(4) Uani 1 1 d . .
H1 H 0.4536 1.5370 0.0078 0.022 Uiso 1 1 d R U
C1 C 0.4315(3) 1.42273(13) 0.10143(10) 0.0183(5) Uani 1 1 d . .
H1A H 0.3905 1.4115 0.1394 0.022 Uiso 1 1 calc R U
H1B H 0.3389 1.4020 0.0755 0.022 Uiso 1 1 calc R U
C2 C 0.3460(3) 1.56613(13) 0.13323(9) 0.0168(4) Uani 1 1 d . .
C3 C 0.4621(3) 1.51525(13) 0.09292(9) 0.0171(4) Uani 1 1 d . .
C4 C 0.6769(3) 1.53026(12) 0.10251(9) 0.0170(4) Uani 1 1 d . .
C5 C 0.7393(3) 1.44452(12) 0.11988(9) 0.0143(4) Uani 1 1 d . .
H5A H 0.7049 1.4402 0.1595 0.017 Uiso 1 1 calc R U
C6 C 0.6170(3) 1.38274(12) 0.09045(9) 0.0155(4) Uani 1 1 d . .
C7 C 0.9393(3) 1.42176(13) 0.11812(9) 0.0167(4) Uani 1 1 d . .
H7A H 1.0128 1.4639 0.1367 0.020 Uiso 1 1 calc R U
H7B H 0.9808 1.4173 0.0796 0.020 Uiso 1 1 calc R U
C8 C 0.9617(3) 1.33967(13) 0.14755(9) 0.0165(4) Uani 1 1 d . .
H8A H 0.9313 1.3470 0.1869 0.020 Uiso 1 1 calc R U
H8B H 1.0909 1.3232 0.1454 0.020 Uiso 1 1 calc R U
C9 C 0.8435(3) 1.27019(12) 0.12414(9) 0.0145(4) Uani 1 1 d . .
C10 C 0.6408(3) 1.29979(12) 0.12013(9) 0.0145(4) Uani 1 1 d . .
H10A H 0.6026 1.3100 0.1589 0.017 Uiso 1 1 calc R U
C11 C 0.5138(3) 1.23281(13) 0.09947(10) 0.0192(5) Uani 1 1 d . .
H11A H 0.5468 1.2185 0.0613 0.023 Uiso 1 1 calc R U
H11B H 0.3873 1.2533 0.0993 0.023 Uiso 1 1 calc R U
C12 C 0.5247(3) 1.15678(13) 0.13553(10) 0.0199(5) Uani 1 1 d . .
H12A H 0.4475 1.1136 0.1196 0.024 Uiso 1 1 calc R U
H12B H 0.4776 1.1695 0.1726 0.024 Uiso 1 1 calc R U
C13 C 0.7206(3) 1.12599(12) 0.14018(9) 0.0149(4) Uani 1 1 d . .
H13A H 0.7628 1.1131 0.1021 0.018 Uiso 1 1 calc R U
C14 C 0.8498(3) 1.19265(12) 0.16329(9) 0.0151(4) Uani 1 1 d . .
C15 C 1.0446(3) 1.15674(13) 0.16531(11) 0.0215(5) Uani 1 1 d . .
H15A H 1.0839 1.1434 0.1275 0.026 Uiso 1 1 calc R U
H15B H 1.1288 1.1984 0.1799 0.026 Uiso 1 1 calc R U
C16 C 1.0582(3) 1.08029(14) 0.20098(10) 0.0236(5) Uani 1 1 d . .
H16A H 1.1828 1.0580 0.1985 0.028 Uiso 1 1 calc R U
H16B H 1.0349 1.0949 0.2398 0.028 Uiso 1 1 calc R U
C17 C 0.9232(3) 1.01581(13) 0.18309(10) 0.0198(5) Uani 1 1 d . .
C18 C 0.7286(3) 1.04623(13) 0.17345(9) 0.0163(4) Uani 1 1 d . .
H18A H 0.6628 1.0524 0.2092 0.020 Uiso 1 1 calc R U
C19 C 0.6561(3) 0.97309(13) 0.14160(9) 0.0212(5) Uani 1 1 d . .
H19A H 0.5443 0.9881 0.1206 0.025 Uiso 1 1 calc R U
C20 C 0.6206(3) 0.89797(13) 0.17798(9) 0.0204(5) Uani 1 1 d . .
C21 C 0.8024(3) 0.87304(13) 0.20446(10) 0.0231(5) Uani 1 1 d . .
H21A H 0.7771 0.8365 0.2359 0.028 Uiso 1 1 calc R U
H21B H 0.8742 0.8420 0.1773 0.028 Uiso 1 1 calc R U
C22 C 0.9168(3) 0.94493(13) 0.22485(10) 0.0230(5) Uani 1 1 d . .
H22A H 1.0422 0.9260 0.2321 0.028 Uiso 1 1 calc R U
H22B H 0.8656 0.9650 0.2599 0.028 Uiso 1 1 calc R U
C23 C 0.7731(3) 1.56281(14) 0.05124(10) 0.0218(5) Uani 1 1 d . .
H23A H 0.9036 1.5677 0.0586 0.033 Uiso 1 1 calc R U
H23B H 0.7235 1.6163 0.0418 0.033 Uiso 1 1 calc R U
H23C H 0.7538 1.5253 0.0206 0.033 Uiso 1 1 calc R U
C24 C 0.7185(3) 1.59061(13) 0.14935(10) 0.0228(5) Uani 1 1 d . .
H24A H 0.8500 1.5929 0.1555 0.034 Uiso 1 1 calc R U
H24B H 0.6580 1.5725 0.1831 0.034 Uiso 1 1 calc R U
H24C H 0.6739 1.6447 0.1393 0.034 Uiso 1 1 calc R U
C25 C 0.6459(3) 1.37766(13) 0.02761(9) 0.0207(5) Uani 1 1 d . .
H25A H 0.5664 1.4169 0.0092 0.031 Uiso 1 1 calc R U
H25B H 0.6169 1.3227 0.0149 0.031 Uiso 1 1 calc R U
H25C H 0.7729 1.3901 0.0189 0.031 Uiso 1 1 calc R U
C26 C 0.9223(3) 1.24826(14) 0.06731(9) 0.0189(5) Uani 1 1 d . .
H26A H 0.9334 1.2976 0.0450 0.028 Uiso 1 1 calc R U
H26B H 0.8411 1.2098 0.0488 0.028 Uiso 1 1 calc R U
H26C H 1.0423 1.2235 0.0719 0.028 Uiso 1 1 calc R U
C27 C 0.7966(3) 1.21441(13) 0.22266(9) 0.0196(5) Uani 1 1 d . .
H27A H 0.7737 1.1645 0.2434 0.029 Uiso 1 1 calc R U
H27B H 0.6864 1.2479 0.2223 0.029 Uiso 1 1 calc R U
H27C H 0.8957 1.2448 0.2400 0.029 Uiso 1 1 calc R U
C28 C 0.9658(4) 0.97998(14) 0.12706(11) 0.0260(5) Uani 1 1 d . .
C29 C 0.5472(4) 0.82815(14) 0.14296(11) 0.0314(6) Uani 1 1 d . .
H29A H 0.6367 0.8138 0.1148 0.047 Uiso 1 1 calc R U
H29B H 0.4337 0.8450 0.1253 0.047 Uiso 1 1 calc R U
H29C H 0.5241 0.7809 0.1664 0.047 Uiso 1 1 calc R U
C30 C 0.4773(3) 0.91892(14) 0.22099(10) 0.0243(5) Uani 1 1 d . .
H30A H 0.4413 0.8695 0.2406 0.036 Uiso 1 1 calc R U
H30B H 0.3708 0.9426 0.2029 0.036 Uiso 1 1 calc R U
H30C H 0.5276 0.9582 0.2471 0.036 Uiso 1 1 calc R U
C31 C 0.2569(3) 1.62926(12) 0.10165(9) 0.0162(4) Uani 1 1 d . .
C32 C 0.1514(3) 1.69621(13) 0.11768(10) 0.0201(5) Uani 1 1 d . .
H32A H 0.1288 1.7069 0.1554 0.024 Uiso 1 1 calc R U
C33 C 0.0814(3) 1.74607(14) 0.07751(10) 0.0220(5) Uani 1 1 d . .
H33A H 0.0119 1.7924 0.0874 0.026 Uiso 1 1 calc R U
C34 C 0.1131(3) 1.72819(14) 0.02183(10) 0.0216(5) Uani 1 1 d . .
H34A H 0.0623 1.7627 -0.0054 0.026 Uiso 1 1 calc R U
C35 C 0.2153(3) 1.66243(14) 0.00547(10) 0.0195(5) Uani 1 1 d . .
H35A H 0.2340 1.6509 -0.0324 0.023 Uiso 1 1 calc R U
C36 C 0.2904(3) 1.61325(13) 0.04624(9) 0.0167(4) Uani 1 1 d . .

loop_
_atom_site_aniso_label
_atom_site_aniso_U_11
_atom_site_aniso_U_22
_atom_site_aniso_U_33
_atom_site_aniso_U_23
_atom_site_aniso_U_13
_atom_site_aniso_U_12
O1 0.0404(10) 0.0154(8) 0.0232(9) -0.0020(7) 0.0092(7) -0.0004(8)
O2 0.0421(12) 0.0233(9) 0.0548(13) 0.0012(9) 0.0291(10) 0.0063(9)
O3 0.0254(8) 0.0225(8) 0.0204(8) 0.0040(7) 0.0007(7) 0.0025(7)
N1 0.0198(9) 0.0160(9) 0.0181(9) 0.0010(7) 0.0003(7) 0.0049(8)
C1 0.0152(10) 0.0120(10) 0.0276(12) 0.0020(9) -0.0031(9) -0.0006(9)
C2 0.0146(10) 0.0142(10) 0.0216(11) 0.0008(8) -0.0005(9) -0.0017(9)
C3 0.0167(10) 0.0127(10) 0.0219(11) 0.0024(8) -0.0010(8) 0.0019(9)
C4 0.0150(10) 0.0111(9) 0.0247(11) 0.0021(8) -0.0022(9) 0.0003(8)
C5 0.0146(10) 0.0099(9) 0.0183(10) 0.0011(8) 0.0002(8) -0.0010(8)
C6 0.0142(10) 0.0124(9) 0.0198(11) -0.0003(8) -0.0021(8) -0.0012(8)
C7 0.0132(10) 0.0119(10) 0.0249(11) 0.0005(9) -0.0016(9) -0.0023(8)
C8 0.0117(10) 0.0129(10) 0.0249(12) 0.0014(9) -0.0027(9) 0.0006(8)
C9 0.0142(10) 0.0104(9) 0.0188(11) -0.0009(8) -0.0012(9) 0.0002(8)
C10 0.0134(10) 0.0095(9) 0.0206(11) 0.0001(8) -0.0011(9) -0.0009(8)
C11 0.0151(10) 0.0124(10) 0.0301(13) 0.0016(9) -0.0054(9) 0.0002(9)
C12 0.0165(11) 0.0108(10) 0.0323(13) 0.0025(9) -0.0028(10) -0.0013(9)
C13 0.0143(10) 0.0095(9) 0.0209(11) -0.0001(8) -0.0009(8) -0.0002(8)
C14 0.0138(10) 0.0112(9) 0.0203(11) -0.0003(8) -0.0003(9) 0.0011(8)
C15 0.0156(11) 0.0130(10) 0.0359(14) 0.0029(10) -0.0027(10) 0.0020(9)
C16 0.0170(11) 0.0192(11) 0.0345(14) 0.0046(10) -0.0052(10) 0.0041(10)
C17 0.0178(11) 0.0128(10) 0.0286(12) 0.0028(9) 0.0034(9) 0.0045(9)
C18 0.0174(10) 0.0116(9) 0.0200(11) 0.0003(8) 0.0001(8) 0.0010(9)
C19 0.0278(12) 0.0128(10) 0.0229(12) 0.0004(9) 0.0018(10) -0.0002(10)
C20 0.0264(12) 0.0111(10) 0.0237(12) 0.0008(8) 0.0021(9) 0.0002(9)
C21 0.0262(12) 0.0125(10) 0.0306(13) 0.0047(9) 0.0071(10) 0.0037(10)
C22 0.0208(11) 0.0179(11) 0.0304(13) 0.0079(10) 0.0017(10) 0.0048(10)
C23 0.0190(11) 0.0153(10) 0.0311(13) 0.0063(9) 0.0001(10) -0.0007(9)
C24 0.0197(11) 0.0132(10) 0.0355(14) -0.0020(10) -0.0036(10) -0.0012(9)
C25 0.0244(12) 0.0152(10) 0.0226(12) 0.0002(9) -0.0038(10) -0.0003(10)
C26 0.0200(11) 0.0163(10) 0.0205(11) -0.0008(9) 0.0037(9) 0.0033(10)
C27 0.0247(12) 0.0136(10) 0.0204(11) 0.0008(8) -0.0020(9) 0.0013(9)
C28 0.0334(13) 0.0110(10) 0.0335(14) 0.0040(10) 0.0113(11) 0.0012(10)
C29 0.0495(17) 0.0134(11) 0.0314(14) 0.0017(10) 0.0010(13) -0.0069(12)
C30 0.0252(12) 0.0173(11) 0.0305(13) 0.0020(10) 0.0046(10) -0.0021(10)
C31 0.0149(10) 0.0126(9) 0.0212(11) 0.0009(8) 0.0010(9) -0.0017(8)
C32 0.0195(11) 0.0155(10) 0.0254(12) -0.0010(9) 0.0014(10) 0.0002(9)
C33 0.0187(11) 0.0140(10) 0.0335(13) -0.0014(9) 0.0003(10) 0.0036(9)
C34 0.0199(12) 0.0162(11) 0.0287(12) 0.0083(9) 0.0012(10) 0.0019(9)
C35 0.0176(11) 0.0186(11) 0.0224(11) 0.0041(9) 0.0009(9) -0.0017(10)
C36 0.0150(10) 0.0122(9) 0.0230(11) 0.0020(8) 0.0002(9) -0.0014(8)

loop_
_atom_type_symbol
_atom_type_description
_atom_type_scat_dispersion_real
_atom_type_scat_dispersion_imag
_atom_type_scat_source
C C 0.0033 0.0016 'International Tables Vol C Tables 4.2.6.8 and 6.1.1.4'
H H 0.0000 0.0000 'International Tables Vol C Tables 4.2.6.8 and 6.1.1.4'
O O 0.0106 0.0060 'International Tables Vol C Tables 4.2.6.8 and 6.1.1.4'
N N 0.0061 0.0033 'International Tables Vol C Tables 4.2.6.8 and 6.1.1.4'

loop_
_geom_angle_atom_site_label_1
_geom_angle_atom_site_label_2
_geom_angle_atom_site_label_3
_geom_angle
C28 O1 C19 108.53(17)
C36 N1 C3 110.81(17)
C36 N1 H1 119.0
C3 N1 H1 123.1
C6 C1 C3 105.52(18)
C6 C1 H1A 110.6
C3 C1 H1A 110.6
C6 C1 H1B 110.6
C3 C1 H1B 110.6
H1A C1 H1B 108.8
O3 C2 C31 128.1(2)
O3 C2 C3 124.34(19)
C31 C2 C3 107.55(18)
N1 C3 C2 101.15(17)
N1 C3 C1 112.82(18)
C2 C3 C1 111.48(18)
N1 C3 C4 114.31(18)
C2 C3 C4 111.45(18)
C1 C3 C4 105.80(17)
C23 C4 C24 106.56(18)
C23 C4 C5 113.94(18)
C24 C4 C5 109.10(17)
C23 C4 C3 112.83(18)
C24 C4 C3 113.52(18)
C5 C4 C3 100.99(16)
C7 C5 C6 113.03(17)
C7 C5 C4 120.39(18)
C6 C5 C4 107.68(17)
C7 C5 H5A 104.7
C6 C5 H5A 104.7
C4 C5 H5A 104.7
C5 C6 C1 98.95(16)
C5 C6 C25 114.62(18)
C1 C6 C25 108.47(18)
C5 C6 C10 107.41(17)
C1 C6 C10 113.26(17)
C25 C6 C10 113.36(17)
C5 C7 C8 107.91(17)
C5 C7 H7A 110.1
C8 C7 H7A 110.1
C5 C7 H7B 110.1
C8 C7 H7B 110.1
H7A C7 H7B 108.4
C7 C8 C9 114.68(17)
C7 C8 H8A 108.6
C9 C8 H8A 108.6
C7 C8 H8B 108.6
C9 C8 H8B 108.6
H8A C8 H8B 107.6
C26 C9 C8 106.98(18)
C26 C9 C10 111.93(17)
C8 C9 C10 109.13(16)
C26 C9 C14 109.74(17)
C8 C9 C14 110.82(17)
C10 C9 C14 108.26(16)
C11 C10 C6 114.29(17)
C11 C10 C9 112.13(16)
C6 C10 C9 114.07(17)
C11 C10 H10A 105.1
C6 C10 H10A 105.1
C9 C10 H10A 105.1
C10 C11 C12 111.62(18)
C10 C11 H11A 109.3
C12 C11 H11A 109.3
C10 C11 H11B 109.3
C12 C11 H11B 109.3
H11A C11 H11B 108.0
C11 C12 C13 111.25(18)
C11 C12 H12A 109.4
C13 C12 H12A 109.4
C11 C12 H12B 109.4
C13 C12 H12B 109.4
H12A C12 H12B 108.0
C12 C13 C18 110.85(17)
C12 C13 C14 111.62(17)
C18 C13 C14 112.74(17)
C12 C13 H13A 107.1
C18 C13 H13A 107.1
C14 C13 H13A 107.1
C27 C14 C15 107.11(18)
C27 C14 C13 110.33(18)
C15 C14 C13 107.91(17)
C27 C14 C9 111.56(16)
C15 C14 C9 110.57(17)
C13 C14 C9 109.29(17)
C16 C15 C14 113.01(19)
C16 C15 H15A 109.0
C14 C15 H15A 109.0
C16 C15 H15B 109.0
C14 C15 H15B 109.0
H15A C15 H15B 107.8
C17 C16 C15 111.68(19)
C17 C16 H16A 109.3
C15 C16 H16A 109.3
C17 C16 H16B 109.3
C15 C16 H16B 109.3
H16A C16 H16B 107.9
C16 C17 C28 113.2(2)
C16 C17 C18 115.24(18)
C28 C17 C18 100.47(19)
C16 C17 C22 111.0(2)
C28 C17 C22 107.64(18)
C18 C17 C22 108.53(18)
C19 C18 C17 98.40(17)
C19 C18 C13 113.00(17)
C17 C18 C13 113.14(17)
C19 C18 H18A 110.6
C17 C18 H18A 110.6
C13 C18 H18A 110.6
O1 C19 C18 102.56(18)
O1 C19 C20 108.68(18)
C18 C19 C20 113.53(18)
O1 C19 H19A 110.6
C18 C19 H19A 110.6
C20 C19 H19A 110.6
C30 C20 C29 107.9(2)
C30 C20 C21 111.9(2)
C29 C20 C21 109.9(2)
C30 C20 C19 109.26(19)
C29 C20 C19 110.01(19)
C21 C20 C19 107.84(19)
C22 C21 C20 113.98(18)
C22 C21 H21A 108.8
C20 C21 H21A 108.8
C22 C21 H21B 108.8
C20 C21 H21B 108.8
H21A C21 H21B 107.7
C21 C22 C17 112.7(2)
C21 C22 H22A 109.1
C17 C22 H22A 109.1
C21 C22 H22B 109.1
C17 C22 H22B 109.1
H22A C22 H22B 107.8
C4 C23 H23A 109.5
C4 C23 H23B 109.5
H23A C23 H23B 109.5
C4 C23 H23C 109.5
H23A C23 H23C 109.5
H23B C23 H23C 109.5
C4 C24 H24A 109.5
C4 C24 H24B 109.5
H24A C24 H24B 109.5
C4 C24 H24C 109.5
H24A C24 H24C 109.5
H24B C24 H24C 109.5
C6 C25 H25A 109.5
C6 C25 H25B 109.5
H25A C25 H25B 109.5
C6 C25 H25C 109.5
H25A C25 H25C 109.5
H25B C25 H25C 109.5
C9 C26 H26A 109.5
C9 C26 H26B 109.5
H26A C26 H26B 109.5
C9 C26 H26C 109.5
H26A C26 H26C 109.5
H26B C26 H26C 109.5
C14 C27 H27A 109.5
C14 C27 H27B 109.5
H27A C27 H27B 109.5
C14 C27 H27C 109.5
H27A C27 H27C 109.5
H27B C27 H27C 109.5
O2 C28 O1 120.8(2)
O2 C28 C17 130.5(3)
O1 C28 C17 108.6(2)
C20 C29 H29A 109.5
C20 C29 H29B 109.5
H29A C29 H29B 109.5
C20 C29 H29C 109.5
H29A C29 H29C 109.5
H29B C29 H29C 109.5
C20 C30 H30A 109.5
C20 C30 H30B 109.5
H30A C30 H30B 109.5
C20 C30 H30C 109.5
H30A C30 H30C 109.5
H30B C30 H30C 109.5
C36 C31 C32 121.0(2)
C36 C31 C2 107.29(18)
C32 C31 C2 131.7(2)
C33 C32 C31 118.5(2)
C33 C32 H32A 120.7
C31 C32 H32A 120.7
C32 C33 C34 119.8(2)
C32 C33 H33A 120.1
C34 C33 H33A 120.1
C35 C34 C33 122.3(2)
C35 C34 H34A 118.9
C33 C34 H34A 118.9
C34 C35 C36 117.8(2)
C34 C35 H35A 121.1
C36 C35 H35A 121.1
N1 C36 C35 127.9(2)
N1 C36 C31 111.50(19)
C35 C36 C31 120.5(2)

loop_
_geom_bond_atom_site_label_1
_geom_bond_atom_site_label_2
_geom_bond_distance
O1 C28 1.363(3)
O1 C19 1.480(3)
O2 C28 1.203(3)
O3 C2 1.226(2)
N1 C36 1.373(3)
N1 C3 1.472(3)
N1 H1 0.9001
C1 C6 1.539(3)
C1 C3 1.553(3)
C1 H1A 0.9900
C1 H1B 0.9900
C2 C31 1.449(3)
C2 C3 1.547(3)
C3 C4 1.617(3)
C4 C23 1.532(3)
C4 C24 1.543(3)
C4 C5 1.543(3)
C5 C7 1.520(3)
C5 C6 1.535(3)
C5 H5A 1.0000
C6 C25 1.547(3)
C6 C10 1.555(3)
C7 C8 1.538(3)
C7 H7A 0.9900
C7 H7B 0.9900
C8 C9 1.546(3)
C8 H8A 0.9900
C8 H8B 0.9900
C9 C26 1.543(3)
C9 C10 1.572(3)
C9 C14 1.594(3)
C10 C11 1.531(3)
C10 H10A 1.0000
C11 C12 1.531(3)
C11 H11A 0.9900
C11 H11B 0.9900
C12 C13 1.532(3)
C12 H12A 0.9900
C12 H12B 0.9900
C13 C18 1.544(3)
C13 C14 1.557(3)
C13 H13A 1.0000
C14 C27 1.540(3)
C14 C15 1.552(3)
C15 C16 1.532(3)
C15 H15A 0.9900
C15 H15B 0.9900
C16 C17 1.518(3)
C16 H16A 0.9900
C16 H16B 0.9900
C17 C28 1.519(3)
C17 C18 1.536(3)
C17 C22 1.548(3)
C18 C19 1.528(3)
C18 H18A 1.0000
C19 C20 1.543(3)
C19 H19A 1.0000
C20 C30 1.526(3)
C20 C29 1.530(3)
C20 C21 1.541(3)
C21 C22 1.535(3)
C21 H21A 0.9900
C21 H21B 0.9900
C22 H22A 0.9900
C22 H22B 0.9900
C23 H23A 0.9800
C23 H23B 0.9800
C23 H23C 0.9800
C24 H24A 0.9800
C24 H24B 0.9800
C24 H24C 0.9800
C25 H25A 0.9800
C25 H25B 0.9800
C25 H25C 0.9800
C26 H26A 0.9800
C26 H26B 0.9800
C26 H26C 0.9800
C27 H27A 0.9800
C27 H27B 0.9800
C27 H27C 0.9800
C29 H29A 0.9800
C29 H29B 0.9800
C29 H29C 0.9800
C30 H30A 0.9800
C30 H30B 0.9800
C30 H30C 0.9800
C31 C36 1.396(3)
C31 C32 1.404(3)
C32 C33 1.377(3)
C32 H32A 0.9500
C33 C34 1.407(3)
C33 H33A 0.9500
C34 C35 1.377(3)
C34 H34A 0.9500
C35 C36 1.395(3)
C35 H35A 0.9500

loop_
_geom_torsion_atom_site_label_1
_geom_torsion_atom_site_label_2
_geom_torsion_atom_site_label_3
_geom_torsion_atom_site_label_4
_geom_torsion
C36 N1 C3 C2 12.7(2)
C36 N1 C3 C1 131.86(19)
C36 N1 C3 C4 -107.2(2)
O3 C2 C3 N1 165.7(2)
C31 C2 C3 N1 -12.2(2)
O3 C2 C3 C1 45.6(3)
C31 C2 C3 C1 -132.34(19)
O3 C2 C3 C4 -72.4(3)
C31 C2 C3 C4 109.69(19)
C6 C1 C3 N1 102.1(2)
C6 C1 C3 C2 -144.87(18)
C6 C1 C3 C4 -23.6(2)
N1 C3 C4 C23 -7.0(3)
C2 C3 C4 C23 -120.9(2)
C1 C3 C4 C23 117.8(2)
N1 C3 C4 C24 114.4(2)
C2 C3 C4 C24 0.4(2)
C1 C3 C4 C24 -120.88(19)
N1 C3 C4 C5 -129.02(18)
C2 C3 C4 C5 117.07(18)
C1 C3 C4 C5 -4.3(2)
C23 C4 C5 C7 41.6(3)
C24 C4 C5 C7 -77.4(2)
C3 C4 C5 C7 162.80(19)
C23 C4 C5 C6 -90.0(2)
C24 C4 C5 C6 151.11(18)
C3 C4 C5 C6 31.3(2)
C7 C5 C6 C1 178.64(18)
C4 C5 C6 C1 -45.9(2)
C7 C5 C6 C25 -66.2(2)
C4 C5 C6 C25 69.2(2)
C7 C5 C6 C10 60.7(2)
C4 C5 C6 C10 -163.85(17)
C3 C1 C6 C5 41.4(2)
C3 C1 C6 C25 -78.4(2)
C3 C1 C6 C10 154.81(18)
C6 C5 C7 C8 -61.2(2)
C4 C5 C7 C8 169.62(18)
C5 C7 C8 C9 56.2(2)
C7 C8 C9 C26 70.3(2)
C7 C8 C9 C10 -51.0(2)
C7 C8 C9 C14 -170.15(18)
C5 C6 C10 C11 174.29(18)
C1 C6 C10 C11 66.1(2)
C25 C6 C10 C11 -58.0(2)
C5 C6 C10 C9 -54.8(2)
C1 C6 C10 C9 -163.04(18)
C25 C6 C10 C9 72.8(2)
C26 C9 C10 C11 64.2(2)
C8 C9 C10 C11 -177.59(18)
C14 C9 C10 C11 -56.9(2)
C26 C9 C10 C6 -67.7(2)
C8 C9 C10 C6 50.5(2)
C14 C9 C10 C6 171.20(17)
C6 C10 C11 C12 -171.90(19)
C9 C10 C11 C12 56.3(2)
C10 C11 C12 C13 -55.2(3)
C11 C12 C13 C18 -176.30(18)
C11 C12 C13 C14 57.1(2)
C12 C13 C14 C27 64.5(2)
C18 C13 C14 C27 -61.0(2)
C12 C13 C14 C15 -178.78(19)
C18 C13 C14 C15 55.7(2)
C12 C13 C14 C9 -58.5(2)
C18 C13 C14 C9 175.98(17)
C26 C9 C14 C27 172.38(18)
C8 C9 C14 C27 54.5(2)
C10 C9 C14 C27 -65.2(2)
C26 C9 C14 C15 53.3(2)
C8 C9 C14 C15 -64.6(2)
C10 C9 C14 C15 175.72(17)
C26 C9 C14 C13 -65.3(2)
C8 C9 C14 C13 176.73(17)
C10 C9 C14 C13 57.1(2)
C27 C14 C15 C16 60.0(2)
C13 C14 C15 C16 -58.7(2)
C9 C14 C15 C16 -178.21(18)
C14 C15 C16 C17 54.9(3)
C15 C16 C17 C28 67.8(3)
C15 C16 C17 C18 -47.1(3)
C15 C16 C17 C22 -170.95(19)
C16 C17 C18 C19 164.6(2)
C28 C17 C18 C19 42.57(19)
C22 C17 C18 C19 -70.2(2)
C16 C17 C18 C13 45.1(3)
C28 C17 C18 C13 -76.9(2)
C22 C17 C18 C13 170.29(18)
C12 C13 C18 C19 73.5(2)
C14 C13 C18 C19 -160.54(18)
C12 C13 C18 C17 -175.76(19)
C14 C13 C18 C17 -49.8(2)
C28 O1 C19 C18 27.3(2)
C28 O1 C19 C20 -93.2(2)
C17 C18 C19 O1 -43.00(19)
C13 C18 C19 O1 76.6(2)
C17 C18 C19 C20 74.1(2)
C13 C18 C19 C20 -166.33(19)
O1 C19 C20 C30 174.63(19)
C18 C19 C20 C30 61.2(3)
O1 C19 C20 C29 -67.0(3)
C18 C19 C20 C29 179.5(2)
O1 C19 C20 C21 52.8(2)
C18 C19 C20 C21 -60.7(2)
C30 C20 C21 C22 -78.5(2)
C29 C20 C21 C22 161.6(2)
C19 C20 C21 C22 41.7(3)
C20 C21 C22 C17 -44.1(3)
C16 C17 C22 C21 -172.00(19)
C28 C17 C22 C21 -47.5(3)
C18 C17 C22 C21 60.4(2)
C19 O1 C28 O2 -180.0(2)
C19 O1 C28 C17 1.0(2)
C16 C17 C28 O2 29.1(4)
C18 C17 C28 O2 152.6(3)
C22 C17 C28 O2 -94.0(3)
C16 C17 C28 O1 -151.98(18)
C18 C17 C28 O1 -28.5(2)
C22 C17 C28 O1 84.9(2)
O3 C2 C31 C36 -170.0(2)
C3 C2 C31 C36 7.8(2)
O3 C2 C31 C32 9.2(4)
C3 C2 C31 C32 -173.0(2)
C36 C31 C32 C33 -0.1(3)
C2 C31 C32 C33 -179.1(2)
C31 C32 C33 C34 1.4(3)
C32 C33 C34 C35 -1.0(4)
C33 C34 C35 C36 -0.8(3)
C3 N1 C36 C35 174.1(2)
C3 N1 C36 C31 -8.8(2)
C34 C35 C36 N1 178.9(2)
C34 C35 C36 C31 2.1(3)
C32 C31 C36 N1 -179.02(19)
C2 C31 C36 N1 0.3(2)
C32 C31 C36 C35 -1.7(3)
C2 C31 C36 C35 177.5(2)
